data_2003050
loop_
_publ_author_name
'Hosomi, H.'
'Ito, Y.'
'Ohba, S.'

_publ_section_title
;
 Crystal-to-Crystal Diastereoselective Transformation of
 2,4,6-Triisopropyl-4'-(<i>S</i>)-phenylalaninocarbonylbenzophenone
 Methyl Ester
;
_journal_issue 6
_journal_name_full 'Acta Crystallographica Section B'
_journal_page_first 907
_journal_page_last 911
_journal_paper_doi 10.1107/S0108768198005503
_journal_volume 54
_journal_year 1998
_chemical_formula_moiety 'C24 H30 O3'
_chemical_formula_sum 'C24 H30 O3'
_chemical_formula_weight 366.50
_chemical_name_systematic
;
2,4-diisopropyl-1-(3'-methoxycarbonylphenyl)-2,2-dimethyl-
1,2-dihydrobenzocyclobuten-1-ol
;
_space_group_IT_number 33
_symmetry_cell_setting orthorhombic
_symmetry_space_group_name_Hall 'P -2bc 2a'
_symmetry_space_group_name_H-M 'P 21 n b'
_atom_type_scat_source 'International Tables Vol.IV(1974)'
_cell_angle_alpha 90.00
_cell_angle_beta 90.00
_cell_angle_gamma 90.00
_cell_formula_units_Z 4
_cell_length_a 11.691(2)
_cell_length_b 17.510(3)
_cell_length_c 10.683(2)
_cell_measurement_reflns_used 25
_cell_measurement_temperature 293
_cell_measurement_theta_max 15
_cell_measurement_theta_min 10
_cell_volume 2186.9(7)
_computing_cell_refinement ' MSC/AFC (Molecular Structure Corporation, 1988)'
_computing_data_collection ' MSC/AFC (Molecular Structure Corporation, 1988)'
_computing_data_reduction ' CRYSTAN-GM (Edwards, Gilmore, Mackay & Stewart, 1996)'
_computing_molecular_graphics CRYSTAN-GM
_computing_publication_material CRYSTAN-GM
_computing_structure_refinement CRYSTAN-GM
_computing_structure_solution ' CRYSTAN-GM (Edwards, Gilmore, Mackay & Stewart, 1996)'
_diffrn_measurement_device_type 'Rigaku AFC-5'
_diffrn_measurement_method \q-2\q
_diffrn_radiation_type 'Mo K\a'
_diffrn_radiation_wavelength 0.71073
_diffrn_reflns_av_R_equivalents 0
_diffrn_reflns_limit_h_max 11
_diffrn_reflns_limit_h_min 0
_diffrn_reflns_limit_k_max 16
_diffrn_reflns_limit_k_min 0
_diffrn_reflns_limit_l_max 10
_diffrn_reflns_limit_l_min 0
_diffrn_reflns_number 1087
_diffrn_reflns_theta_max 20.0
_diffrn_standards_decay_% 0
_diffrn_standards_interval_count 100
_diffrn_standards_number 3
_exptl_absorpt_coefficient_mu 0.072
_exptl_absorpt_correction_type none
_exptl_crystal_colour Colourless
_exptl_crystal_density_diffrn 1.113
_exptl_crystal_density_method 'not measured'
_exptl_crystal_description Prism
_exptl_crystal_F_000 792
_exptl_crystal_size_max 0.5
_exptl_crystal_size_mid 0.5
_exptl_crystal_size_min 0.5
_refine_diff_density_max 0.14
_refine_diff_density_min -0.13
_refine_ls_extinction_method None
_refine_ls_goodness_of_fit_obs 1.16
_refine_ls_hydrogen_treatment 'H atoms riding'
_refine_ls_number_parameters 243
_refine_ls_number_reflns 822
_refine_ls_R_factor_obs 0.049
_refine_ls_shift/esd_max 0.01
_refine_ls_shift/esd_mean 0.0016
_refine_ls_structure_factor_coef F
_refine_ls_weighting_details 'w=1/[\s ^2^(F) + 0.0009F^2^]'
_refine_ls_weighting_scheme calc
_refine_ls_wR_factor_obs 0.047
_reflns_number_observed 822
_reflns_number_total 1087
_reflns_threshold_expression '|F~o~| > 3\s(|F~o~|)'
_cod_data_source_file oa0013.cif
_cod_data_source_block III
_cod_depositor_comments
;
The following automatic conversions were performed:
'_symmetry_cell_setting' value 'Orthorhombic' changed to 'orthorhombic'
according to '/home/saulius/struct/CIF-dictionaries/cif_core.dic'
dictionary named 'cif_core.dic' version 2.4.1 from 2010-06-29.

Automatic conversion script
Id: cif_fix_enum 1527 2010-12-29 10:47:43Z saulius 

The following automatic conversions were performed:

'_atom_site_thermal_displace_type' tag value 'Uij' was replaced with
'Uani' value 27 times.

Automatic conversion script
Id: cif_fix_values 1646 2011-03-28 12:23:43Z adriana 

The following automatic conversions were performed:

'_symmetry_cell_setting' value 'Orthorhombic' changed to
'orthorhombic' according to
/home/saulius/struct/CIF-dictionaries/cif_core.dic dictionary named
'cif_core.dic' version 2.4.1 from 2010-06-29.

Automatic conversion script
Id: cif_fix_values 1715 2011-07-08 13:25:40Z adriana 
;
_cod_original_sg_symbol_Hall 'P -2bc 21'
_cod_original_sg_symbol_H-M 'P 21 n b      '
_cod_database_code 2003050
_cod_database_fobs_code 2003050

loop_
_symmetry_equiv_pos_as_xyz
+X,+Y,+Z
+X+0.5,-Y,-Z
+X+0.5,-Y+0.5,+Z+0.5
+X,+Y+0.5,-Z+0.5

loop_
_atom_site_aniso_label
_atom_site_aniso_U_11
_atom_site_aniso_U_22
_atom_site_aniso_U_33
_atom_site_aniso_U_12
_atom_site_aniso_U_13
_atom_site_aniso_U_23
O1 0.047(4) 0.080(5) 0.050(4) 0.005(3) -0.002(3) -0.006(3)
O2 0.117(6) 0.077(5) 0.089(5) -0.004(5) -0.057(5) 0.022(5)
O3 0.073(5) 0.075(5) 0.087(6) 0.021(4) -0.020(5) 0.006(4)
C4 0.049(6) 0.050(6) 0.035(6) 0.002(5) -0.007(5) 0.009(5)
C5 0.066(7) 0.047(6) 0.043(7) -0.002(6) 0.004(6) -0.001(5)
C6 0.051(6) 0.059(7) 0.047(7) 0.008(6) -0.003(6) 0.010(6)
C7 0.065(7) 0.046(6) 0.064(7) 0.002(5) -0.001(6) -0.002(7)
C8 0.043(6) 0.051(7) 0.047(6) 0.004(5) -0.009(5) -0.008(6)
C9 0.051(6) 0.051(7) 0.028(5) 0.002(6) 0.002(5) 0.004(5)
C10 0.038(6) 0.060(7) 0.063(7) -0.002(5) -0.005(5) -0.003(5)
C11 0.055(7) 0.050(6) 0.030(6) -0.018(6) -0.010(5) 0.001(5)
C12 0.053(7) 0.054(6) 0.041(7) -0.005(6) -0.006(5) 0.002(5)
C13 0.063(7) 0.053(7) 0.062(8) -0.006(6) -0.016(7) 0.010(6)
C14 0.095(9) 0.092(9) 0.051(8) -0.006(7) -0.004(8) 0.015(7)
C15 0.091(9) 0.123(11) 0.040(7) -0.013(8) 0.012(7) 0.014(7)
C16 0.068(7) 0.080(8) 0.059(7) 0.000(6) 0.004(7) -0.001(6)
C17 0.063(7) 0.040(6) 0.054(6) 0.001(5) 0.007(6) 0.000(5)
C18 0.095(8) 0.074(7) 0.120(10) -0.023(6) -0.052(9) 0.013(7)
C19 0.095(8) 0.053(7) 0.141(10) -0.005(7) -0.030(8) 0.000(7)
C20 0.084(8) 0.080(7) 0.051(7) -0.003(6) 0.015(7) 0.003(6)
C21 0.095(8) 0.155(10) 0.050(7) -0.034(8) 0.009(7) 0.022(7)
C22 0.052(7) 0.119(9) 0.070(7) -0.006(7) 0.016(6) 0.014(7)
C23 0.055(6) 0.052(7) 0.051(6) 0.011(5) -0.011(6) -0.010(5)
C24 0.078(7) 0.053(6) 0.079(7) -0.002(6) 0.001(6) -0.012(5)
C25 0.074(7) 0.085(7) 0.061(6) -0.018(6) -0.013(6) -0.012(6)
C26 0.080(10) 0.050(10) 0.080(10) -0.020(10) -0.030(10) 0.020(10)
C27 0.080(9) 0.094(8) 0.145(10) 0.028(7) -0.035(8) -0.023(8)

loop_
_atom_site_label
_atom_site_fract_x
_atom_site_fract_y
_atom_site_fract_z
_atom_site_U_iso_or_equiv
_atom_site_thermal_displace_type
_atom_site_occupancy
O1 0.0000 0.1667(3) 0.9724(5) 0.059(2) Uani 1.000
O2 -0.4164(8) 0.3998(4) 0.6929(7) 0.094(3) Uani 1.000
O3 -0.4321(7) 0.3595(4) 0.8891(7) 0.078(3) Uani 1.000
C4 -0.2051(9) 0.2358(5) 1.1851(8) 0.045(3) Uani 1.000
C5 -0.2812(9) 0.2134(5) 1.2771(8) 0.052(4) Uani 1.000
C6 -0.3333(9) 0.1414(6) 1.2821(8) 0.052(4) Uani 1.000
C7 -0.3100(10) 0.0882(5) 1.1900(10) 0.058(4) Uani 1.000
C8 -0.2334(9) 0.1085(5) 1.0964(8) 0.047(4) Uani 1.000
C9 -0.1841(8) 0.1798(5) 1.0937(8) 0.043(3) Uani 1.000
C10 -0.1229(7) 0.1662(5) 0.9704(8) 0.053(4) Uani 1.000
C11 -0.1573(9) 0.2159(5) 0.8614(7) 0.045(4) Uani 1.000
C12 -0.2528(9) 0.2628(5) 0.8706(8) 0.049(4) Uani 1.000
C13 -0.2830(10) 0.3078(5) 0.7700(10) 0.059(4) Uani 1.000
C14 -0.2190(10) 0.3066(7) 0.6600(10) 0.080(5) Uani 1.000
C15 -0.1280(10) 0.2604(7) 0.6520(10) 0.085(5) Uani 1.000
C16 -0.0937(9) 0.2147(5) 0.7500(10) 0.069(4) Uani 1.000
C17 -0.1520(9) 0.3141(4) 1.1793(8) 0.052(4) Uani 1.000
C18 -0.0650(10) 0.3253(6) 1.2820(10) 0.097(5) Uani 1.000
C19 -0.2390(10) 0.3766(5) 1.1860(10) 0.096(5) Uani 1.000
C20 -0.4120(10) 0.1239(5) 1.3939(9) 0.072(4) Uani 1.000
C21 -0.3450(10) 0.0919(7) 1.5039(8) 0.100(5) Uani 1.000
C22 -0.5118(9) 0.0725(6) 1.3602(8) 0.080(5) Uani 1.000
C23 -0.1814(8) 0.0822(5) 0.9747(8) 0.053(4) Uani 1.000
C24 -0.0980(9) 0.0157(5) 0.9872(9) 0.070(4) Uani 1.000
C25 -0.2670(10) 0.0654(5) 0.8694(8) 0.073(4) Uani 1.000
C26 -0.3810(10) 0.3601(6) 0.7760(10) 0.073(6) Uani 1.000
C27 -0.5320(10) 0.4062(7) 0.9040(10) 0.106(5) Uani 1.000
H1 0.02220 0.14870 1.05370 0.12 Uiso 1.000
H5 -0.29780 0.24900 1.34300 0.08 Uiso 1.000
H7 -0.34690 0.03930 1.19120 0.08 Uiso 1.000
H12 -0.29520 0.26580 0.94740 0.08 Uiso 1.000
H14 -0.24090 0.33750 0.58920 0.08 Uiso 1.000
H15 -0.08160 0.25980 0.57760 0.08 Uiso 1.000
H16 -0.02830 0.18170 0.74460 0.08 Uiso 1.000
H17 -0.11250 0.31950 1.10100 0.12 Uiso 1.000
H18A -0.02860 0.37440 1.27920 0.12 Uiso 1.000
H18B -0.00770 0.28610 1.27570 0.12 Uiso 1.000
H18C -0.10440 0.31990 1.36040 0.12 Uiso 1.000
H19A -0.20250 0.42570 1.18270 0.12 Uiso 1.000
H19B -0.28290 0.37230 1.26110 0.12 Uiso 1.000
H19C -0.28890 0.37110 1.11490 0.12 Uiso 1.000
H20 -0.44880 0.17000 1.42080 0.12 Uiso 1.000
H21A -0.39610 0.08190 1.57250 0.12 Uiso 1.000
H21B -0.28790 0.12850 1.52750 0.12 Uiso 1.000
H21C -0.30820 0.04580 1.47710 0.12 Uiso 1.000
H22A -0.56270 0.06250 1.42880 0.12 Uiso 1.000
H22B -0.47760 0.02550 1.33300 0.12 Uiso 1.000
H22C -0.55410 0.09430 1.29190 0.12 Uiso 1.000
H24A -0.06520 -0.00230 0.91030 0.12 Uiso 1.000
H24B -0.13410 -0.02690 1.02780 0.12 Uiso 1.000
H24C -0.03680 0.03400 1.03910 0.12 Uiso 1.000
H25A -0.23430 0.04740 0.79250 0.12 Uiso 1.000
H25B -0.30390 0.11350 0.85380 0.12 Uiso 1.000
H25C -0.32340 0.02920 0.89690 0.12 Uiso 1.000
H27A -0.57310 0.40660 0.98170 0.12 Uiso 1.000
H27B -0.58480 0.39270 0.83940 0.12 Uiso 1.000
H27C -0.50480 0.45730 0.88990 0.12 Uiso 1.000

loop_
_geom_angle_atom_site_label_1
_geom_angle_atom_site_label_2
_geom_angle_atom_site_label_3
_geom_angle
_geom_angle_publ_flag
C26 O3 C27 117.2(9) no
C5 C4 C9 114.1(9) no
C5 C4 C17 123.6(8) no
C9 C4 C17 122.3(8) no
C4 C5 C6 124.2(9) no
C5 C6 C7 119.6(9) no
C5 C6 C20 117.9(9) no
C7 C6 C20 122.4(10) no
C6 C7 C8 117.9(9) no
C7 C8 C9 121.1(9) no
C7 C8 C23 143.5(9) no
C9 C8 C23 95.2(8) no
C4 C9 C8 123.1(9) no
C4 C9 C10 142.6(9) no
C8 C9 C10 94.2(8) no
O1 C10 C9 117.2(7) no
O1 C10 C11 105.9(8) no
O1 C10 C23 115.2(7) no
C9 C10 C11 117.0(8) no
C9 C10 C23 85.4(7) no
C11 C10 C23 115.6(8) no
C10 C11 C12 120.0(8) no
C10 C11 C16 120.3(9) no
C12 C11 C16 119.7(8) no
C11 C12 C13 119.0(9) no
C12 C13 C14 121.2(10) no
C12 C13 C26 121.0(11) no
C14 C13 C26 117.7(11) no
C13 C14 C15 119.0(11) no
C14 C15 C16 122.2(11) no
C11 C16 C15 118.9(10) no
C4 C17 C18 111.5(8) no
C4 C17 C19 112.6(9) no
C18 C17 C19 109.3(8) no
C6 C20 C21 111.7(10) no
C6 C20 C22 113.2(8) no
C21 C20 C22 111.1(9) no
C8 C23 C10 85.3(7) no
C8 C23 C24 114.6(8) no
C8 C23 C25 115.3(9) no
C10 C23 C24 115.2(8) no
C10 C23 C25 115.3(7) no
C24 C23 C25 109.6(8) no
O2 C26 O3 120.9(11) no
O2 C26 C13 126.5(12) no
O3 C26 C13 112.5(10) no
C10 O1 H1 106.4 no
C4 C5 H5 117.8 no
C6 C5 H5 117.9 no
C6 C7 H7 120.3 no
C8 C7 H7 121.7 no
C11 C12 H12 120.5 no
C13 C12 H12 120.4 no
C13 C14 H14 121.0 no
C15 C14 H14 120.0 no
C14 C15 H15 120.2 no
C16 C15 H15 117.5 no
C11 C16 H16 119.0 no
C15 C16 H16 122.1 no
C4 C17 H17 108.9 no
C18 C17 H17 107.2 no
C19 C17 H17 107.1 no
C17 C18 H18A 113.0 no
C17 C18 H18B 109.0 no
C17 C18 H18C 107.2 no
H18A C18 H18B 109.3 no
H18A C18 H18C 109.2 no
H18B C18 H18C 109.1 no
C17 C19 H19A 110.8 no
C17 C19 H19B 110.2 no
C17 C19 H19C 107.8 no
H19A C19 H19B 109.6 no
H19A C19 H19C 109.5 no
H19B C19 H19C 109.0 no
C6 C20 H20 109.5 no
C21 C20 H20 108.1 no
C22 C20 H20 102.9 no
C20 C21 H21A 109.9 no
C20 C21 H21B 108.3 no
C20 C21 H21C 108.1 no
H21A C21 H21B 110.7 no
H21A C21 H21C 110.7 no
H21B C21 H21C 109.0 no
C20 C22 H22A 113.8 no
C20 C22 H22B 105.0 no
C20 C22 H22C 109.9 no
H22A C22 H22B 109.4 no
H22A C22 H22C 109.5 no
H22B C22 H22C 109.0 no
C23 C24 H24A 115.6 no
C23 C24 H24B 110.6 no
C23 C24 H24C 105.8 no
H24A C24 H24B 107.9 no
H24A C24 H24C 107.8 no
H24B C24 H24C 109.0 no
C23 C25 H25A 115.4 no
C23 C25 H25B 104.6 no
C23 C25 H25C 110.5 no
H25A C25 H25B 108.6 no
H25A C25 H25C 108.6 no
H25B C25 H25C 109.0 no
O3 C27 H27A 120.8 no
O3 C27 H27B 107.7 no
O3 C27 H27C 104.4 no
H27A C27 H27B 107.2 no
H27A C27 H27C 107.2 no
H27B C27 H27C 109.0 no

loop_
_geom_bond_atom_site_label_1
_geom_bond_atom_site_label_2
_geom_bond_distance
_geom_bond_publ_flag
O1 C10 1.437(9) no
O2 C26 1.200(15) no
O3 C26 1.349(16) no
O3 C27 1.431(15) no
C4 C5 1.383(14) no
C4 C9 1.405(13) no
C4 C17 1.506(13) no
C5 C6 1.401(15) no
C6 C7 1.380(14) no
C6 C20 1.537(15) no
C7 C8 1.389(15) no
C8 C9 1.375(13) no
C8 C23 1.507(13) no
C9 C10 1.518(12) no
C10 C11 1.508(12) no
C10 C23 1.623(13) no
C11 C12 1.389(14) no
C11 C16 1.402(15) no
C12 C13 1.382(14) no
C13 C14 1.387(17) no
C13 C26 1.472(16) no
C14 C15 1.345(19) no
C15 C16 1.378(16) no
C17 C18 1.510(15) no
C17 C19 1.494(14) no
C20 C21 1.517(15) no
C20 C22 1.519(16) no
C23 C24 1.525(13) no
C23 C25 1.535(14) no
O1 H1 0.960 no
C5 H5 0.960 no
C7 H7 0.960 no
C12 H12 0.960 no
C14 H14 0.960 no
C15 H15 0.960 no
C16 H16 0.960 no
C17 H17 0.960 no
C18 H18A 0.959 no
C18 H18B 0.961 no
C18 H18C 0.960 no
C19 H19A 0.959 no
C19 H19B 0.960 no
C19 H19C 0.961 no
C20 H20 0.960 no
C21 H21A 0.960 no
C21 H21B 0.961 no
C21 H21C 0.960 no
C22 H22A 0.960 no
C22 H22B 0.960 no
C22 H22C 0.961 no
C24 H24A 0.960 no
C24 H24B 0.961 no
C24 H24C 0.960 no
C25 H25A 0.960 no
C25 H25B 0.960 no
C25 H25C 0.960 no
C27 H27A 0.960 no
C27 H27B 0.960 no
C27 H27C 0.960 no

loop_
_geom_hbond_atom_site_label_D
_geom_hbond_atom_site_label_H
_geom_hbond_atom_site_label_A
_geom_hbond_site_symmetry_A
_geom_hbond_distance_DH
_geom_hbond_distance_HA
_geom_hbond_distance_DA
_geom_hbond_angle_DHA
O1 H1 O2 3_555 0.960 1.857 2.804(9) 168.4
